data_4069115
loop_
_publ_author_name
'Downing, Stephen P.'
'Hanton, Martin J.'
'Slawin, Alexandra M. Z.'
'Tooze, Robert P.'

_publ_section_title
;
 Bis(alkylthioethyl)amine Complexes of Molybdenum
;
_journal_issue 8
_journal_name_full Organometallics
_journal_page_first 2417
_journal_paper_doi 10.1021/om9000346
_journal_volume 28
_journal_year 2009
_chemical_formula_moiety 'C19 H38 Cl Mo2 N2 O3 S4,(C16 Al F36 O4)2,Na'
_chemical_formula_sum 'C51 H38 Al2 Cl F72 Mo2 N2 Na O11 S4'
_chemical_formula_weight 2655.35
_chemical_name_systematic
; 
 ? 
;
_space_group_IT_number 18
_symmetry_cell_setting orthorhombic
_symmetry_space_group_name_Hall 'P 2 2ab'
_symmetry_space_group_name_H-M 'P 21 21 2'
_atom_sites_solution_hydrogens geom
_atom_sites_solution_primary direct
_atom_sites_solution_secondary difmap
_audit_creation_method SHELXL-97
_cell_angle_alpha 90.00
_cell_angle_beta 90.00
_cell_angle_gamma 90.00
_cell_formula_units_Z 2
_cell_length_a 16.335(3)
_cell_length_b 24.944(5)
_cell_length_c 11.876(2)
_cell_measurement_reflns_used 10443
_cell_measurement_temperature 293(2)
_cell_measurement_theta_max 28.5805
_cell_measurement_theta_min 2.0543
_cell_volume 4839.0(15)
_computing_cell_refinement 'CrystalClear (Rigaku Corp., 2004)'
_computing_data_collection 'CrystalClear (Rigaku Corp., 2004)'
_computing_data_reduction 'CrystalClear (Rigaku Corp., 2004)'
_computing_molecular_graphics 'Bruker SHELXTL'
_computing_publication_material 'Bruker SHELXTL'
_computing_structure_refinement 'SHELXL-97 (Sheldrick, 1997)'
_computing_structure_solution 'SHELXS-97 (Sheldrick, 1990)'
_diffrn_ambient_temperature 293(2)
_diffrn_measured_fraction_theta_full 0.999
_diffrn_measured_fraction_theta_max 0.999
_diffrn_measurement_device_type CCD
_diffrn_measurement_method '\w and \f scans'
_diffrn_radiation_monochromator confocal
_diffrn_radiation_source 'rotating anode'
_diffrn_radiation_type MoK\a
_diffrn_radiation_wavelength 0.71073
_diffrn_reflns_av_R_equivalents 0.1390
_diffrn_reflns_av_sigmaI/netI 0.1725
_diffrn_reflns_limit_h_max 18
_diffrn_reflns_limit_h_min -19
_diffrn_reflns_limit_k_max 29
_diffrn_reflns_limit_k_min -30
_diffrn_reflns_limit_l_max 8
_diffrn_reflns_limit_l_min -14
_diffrn_reflns_number 31316
_diffrn_reflns_theta_full 25.00
_diffrn_reflns_theta_max 25.33
_diffrn_reflns_theta_min 2.05
_exptl_absorpt_coefficient_mu 0.583
_exptl_absorpt_correction_T_max 1.0000
_exptl_absorpt_correction_T_min 0.7985
_exptl_absorpt_correction_type multi-scan
_exptl_absorpt_process_details 'Jacobson, R. (1998) Private communication'
_exptl_crystal_colour purple
_exptl_crystal_density_diffrn 1.822
_exptl_crystal_density_method 'not measured'
_exptl_crystal_description Platelet
_exptl_crystal_F_000 2592
_exptl_crystal_size_max 0.2000
_exptl_crystal_size_mid 0.1000
_exptl_crystal_size_min 0.0100
_refine_diff_density_max 4.784
_refine_diff_density_min -1.370
_refine_diff_density_rms 0.345
_refine_ls_abs_structure_details 'Flack H D (1983), Acta Cryst. A39, 876-881'
_refine_ls_abs_structure_Flack 0.01(19)
_refine_ls_extinction_method none
_refine_ls_goodness_of_fit_ref 1.524
_refine_ls_hydrogen_treatment constr
_refine_ls_matrix_type full
_refine_ls_number_parameters 249
_refine_ls_number_reflns 8844
_refine_ls_number_restraints 99
_refine_ls_restrained_S_all 1.638
_refine_ls_R_factor_all 0.2614
_refine_ls_R_factor_gt 0.1992
_refine_ls_shift/su_max 0.001
_refine_ls_shift/su_mean 0.000
_refine_ls_structure_factor_coef Fsqd
_refine_ls_weighting_details 'calc w=1/[\s^2^(Fo^2^)+(0.2000P)^2^+0.0000P] where P=(Fo^2^+2Fc^2^)/3'
_refine_ls_weighting_scheme calc
_refine_ls_wR_factor_gt 0.4709
_refine_ls_wR_factor_ref 0.5096
_reflns_number_gt 4558
_reflns_number_total 8844
_reflns_threshold_expression >2sigma(I)
_cod_data_source_file om9000346_si_002.cif
_cod_data_source_block 4c
_cod_depositor_comments
;
The following automatic conversions were performed:

'_symmetry_cell_setting' value 'Orthorhombic' changed to
'orthorhombic' according to
/home/saulius/struct/CIF-dictionaries/cif_core.dic dictionary named
'cif_core.dic' version 2.4.2 from 2011-04-26.

Automatic conversion script
Id: cif_fix_values 1715 2011-07-08 13:25:40Z adriana 
;
_cod_original_cell_volume 4839.3(16)
_cod_original_sg_symbol_H-M P2(1)2(1)2
_cod_database_code 4069115

loop_
_symmetry_equiv_pos_as_xyz
'x, y, z'
'-x, -y, z'
'-x+1/2, y+1/2, -z'
'x+1/2, -y+1/2, -z'

loop_
_atom_site_label
_atom_site_type_symbol
_atom_site_fract_x
_atom_site_fract_y
_atom_site_fract_z
_atom_site_U_iso_or_equiv
_atom_site_adp_type
_atom_site_occupancy
_atom_site_symmetry_multiplicity
_atom_site_calc_flag
_atom_site_refinement_flags
Mo1 Mo 0.42930(11) 0.47608(8) 0.72377(18) 0.0402(6) Uani 1 1 d .
Cl1 Cl 0.5000 0.5000 0.5366(8) 0.050(2) Uiso 1 2 d S
C13 C 0.5000 0.5000 0.857(4) 0.067(11) Uiso 1 2 d S
O13 O 0.5000 0.5000 0.967(3) 0.094(10) Uiso 1 2 d S
C1 C 0.307(2) 0.5764(13) 0.931(3) 0.070(8) Uiso 1 1 d .
H1A H 0.2700 0.5801 0.9926 0.105 Uiso 1 1 calc R
H1B H 0.3331 0.6103 0.9161 0.105 Uiso 1 1 calc R
H1C H 0.3484 0.5503 0.9492 0.105 Uiso 1 1 calc R
C2 C 0.2618(19) 0.5587(12) 0.829(3) 0.064(8) Uiso 1 1 d .
H2A H 0.2180 0.5837 0.8111 0.077 Uiso 1 1 calc R
H2B H 0.2382 0.5234 0.8402 0.077 Uiso 1 1 calc R
S3 S 0.3378(4) 0.5569(3) 0.7130(6) 0.0533(16) Uiso 1 1 d .
C4 C 0.2746(18) 0.5352(11) 0.597(3) 0.062(8) Uiso 1 1 d .
H4A H 0.2252 0.5568 0.5948 0.075 Uiso 1 1 calc R
H4B H 0.3038 0.5407 0.5269 0.075 Uiso 1 1 calc R
C5 C 0.253(2) 0.4814(13) 0.607(3) 0.085(10) Uiso 1 1 d .
H5A H 0.2178 0.4711 0.5450 0.103 Uiso 1 1 calc R
H5B H 0.2242 0.4754 0.6769 0.103 Uiso 1 1 calc R
N6 N 0.3333(16) 0.4473(11) 0.604(2) 0.072(7) Uiso 1 1 d .
H6A H 0.3551 0.4559 0.5363 0.087 Uiso 1 1 calc R
C7 C 0.323(2) 0.3900(14) 0.596(3) 0.085(10) Uiso 1 1 d .
H7A H 0.2905 0.3820 0.5296 0.102 Uiso 1 1 calc R
H7B H 0.2927 0.3774 0.6612 0.102 Uiso 1 1 calc R
C8 C 0.4022(15) 0.3604(11) 0.589(2) 0.052(7) Uiso 1 1 d .
H8A H 0.4241 0.3643 0.5133 0.063 Uiso 1 1 calc R
H8B H 0.3919 0.3226 0.6013 0.063 Uiso 1 1 calc R
S9 S 0.4773(4) 0.3830(3) 0.6881(6) 0.0495(16) Uiso 1 1 d .
C10 C 0.451(2) 0.3419(14) 0.806(3) 0.090(11) Uiso 1 1 d .
H10A H 0.4769 0.3558 0.8740 0.108 Uiso 1 1 calc R
H10B H 0.3926 0.3415 0.8171 0.108 Uiso 1 1 calc R
C11 C 0.483(2) 0.2838(15) 0.781(4) 0.100(11) Uiso 1 1 d .
H11A H 0.4467 0.2580 0.8128 0.151 Uiso 1 1 calc R
H11B H 0.5370 0.2793 0.8126 0.151 Uiso 1 1 calc R
H11C H 0.4863 0.2786 0.7006 0.151 Uiso 1 1 calc R
C12 C 0.3782(19) 0.4536(12) 0.863(3) 0.063(8) Uiso 1 1 d .
O12 O 0.3453(11) 0.4403(7) 0.9441(16) 0.054(5) Uiso 1 1 d .
Na1 Na 0.8221(9) 0.0366(6) 0.6869(13) 0.028(3) Uiso 0.50 1 d P
Al1 Al 0.0047(4) 0.2977(2) 0.7367(5) 0.0313(14) Uiso 1 1 d .
O1 O 0.0132(14) 0.3311(9) 0.6119(19) 0.078(6) Uiso 1 1 d D
C14 C -0.002(2) 0.3627(10) 0.524(3) 0.093 Uiso 1 1 d D
C15 C -0.0221(13) 0.4220(8) 0.5624(19) 0.093 Uiso 1 1 d D
F15A F -0.0664(13) 0.4188(9) 0.6548(17) 0.116 Uiso 1 1 d D
F15B F 0.0496(11) 0.4432(10) 0.576(2) 0.116 Uiso 1 1 d D
F15C F -0.0649(13) 0.4440(10) 0.4832(17) 0.116 Uiso 1 1 d D
C17 C 0.0537(11) 0.3572(9) 0.436(2) 0.093 Uiso 1 1 d D
F17A F 0.0734(15) 0.3100(7) 0.384(2) 0.116 Uiso 1 1 d D
F17B F 0.0481(14) 0.3939(8) 0.3518(19) 0.116 Uiso 1 1 d D
F17C F 0.1308(13) 0.3711(9) 0.4803(19) 0.116 Uiso 1 1 d D
C16 C -0.0686(12) 0.3363(8) 0.473(2) 0.093 Uiso 1 1 d D
F16A F -0.1475(13) 0.3460(9) 0.5317(17) 0.116 Uiso 1 1 d D
F16B F -0.0939(14) 0.3520(9) 0.3709(16) 0.116 Uiso 1 1 d D
F16C F -0.0710(14) 0.2818(7) 0.4744(19) 0.116 Uiso 1 1 d D
O2 O 0.0096(13) 0.3393(8) 0.8518(17) 0.073(6) Uiso 1 1 d D
C18 C 0.0445(14) 0.3710(9) 0.9260(19) 0.088 Uiso 1 1 d D
C19 C 0.1010(13) 0.3403(8) 1.0126(18) 0.088 Uiso 1 1 d D
F19A F 0.1696(12) 0.3261(9) 0.9602(17) 0.110 Uiso 1 1 d D
F19B F 0.1209(13) 0.3650(8) 1.1080(18) 0.110 Uiso 1 1 d D
F19C F 0.0572(12) 0.2973(8) 1.0348(19) 0.110 Uiso 1 1 d D
C20 C -0.0239(12) 0.3974(9) 0.9995(19) 0.088 Uiso 1 1 d D
F20A F -0.0822(13) 0.4149(8) 0.9335(16) 0.110 Uiso 1 1 d D
F20B F -0.0545(13) 0.3596(8) 1.0702(18) 0.110 Uiso 1 1 d D
F20C F 0.0084(13) 0.4371(8) 1.0594(17) 0.110 Uiso 1 1 d D
C21 C 0.0979(13) 0.4163(9) 0.8732(18) 0.088 Uiso 1 1 d D
F21A F 0.0474(12) 0.4520(9) 0.8257(19) 0.110 Uiso 1 1 d D
F21B F 0.1469(13) 0.4415(9) 0.9473(16) 0.110 Uiso 1 1 d D
F21C F 0.1444(13) 0.3938(8) 0.7965(18) 0.110 Uiso 1 1 d D
O3 O 0.0781(12) 0.2496(8) 0.7525(17) 0.070(6) Uiso 1 1 d D
C22 C 0.1324(14) 0.2150(9) 0.7156(19) 0.084 Uiso 1 1 d D
C23 C 0.2088(13) 0.2505(8) 0.6825(18) 0.084 Uiso 1 1 d D
F23A F 0.2237(13) 0.2884(7) 0.7570(15) 0.105 Uiso 1 1 d D
F23B F 0.2756(13) 0.2199(7) 0.6731(18) 0.105 Uiso 1 1 d D
F23C F 0.1921(13) 0.2712(8) 0.5820(15) 0.105 Uiso 1 1 d D
C24 C 0.1621(13) 0.1775(8) 0.8136(15) 0.084 Uiso 1 1 d D
F24A F 0.1963(12) 0.2097(8) 0.8855(18) 0.105 Uiso 1 1 d D
F24B F 0.0962(10) 0.1533(8) 0.8499(18) 0.105 Uiso 1 1 d D
F24C F 0.2140(11) 0.1406(8) 0.7739(18) 0.105 Uiso 1 1 d D
C25 C 0.1103(13) 0.1787(8) 0.6157(17) 0.084 Uiso 1 1 d D
F25A F 0.0761(12) 0.2123(7) 0.5434(18) 0.105 Uiso 1 1 d D
F25B F 0.1744(10) 0.1552(8) 0.5737(19) 0.105 Uiso 1 1 d D
F25C F 0.0558(12) 0.1414(8) 0.6459(18) 0.105 Uiso 1 1 d D
O4 O -0.0951(13) 0.2672(9) 0.732(2) 0.085(6) Uiso 1 1 d D
C26 C -0.1585(15) 0.2453(10) 0.780(2) 0.103 Uiso 1 1 d D
C27 C -0.1681(14) 0.1858(9) 0.7489(19) 0.103 Uiso 1 1 d D
F27A F -0.1167(13) 0.1632(11) 0.8162(18) 0.128 Uiso 1 1 d D
F27B F -0.2475(11) 0.1780(10) 0.760(2) 0.128 Uiso 1 1 d D
F27C F -0.1508(14) 0.1873(11) 0.6420(17) 0.128 Uiso 1 1 d D
C28 C -0.2412(15) 0.2730(8) 0.7443(18) 0.103 Uiso 1 1 d D
F28A F -0.2464(16) 0.2497(9) 0.6478(17) 0.128 Uiso 1 1 d D
F28B F -0.2937(16) 0.2551(9) 0.8198(18) 0.128 Uiso 1 1 d D
F28C F -0.2314(15) 0.3238(7) 0.743(2) 0.128 Uiso 1 1 d D
C29 C -0.1528(15) 0.2509(9) 0.9126(17) 0.103 Uiso 1 1 d D
F29A F -0.0737(11) 0.2465(10) 0.954(2) 0.128 Uiso 1 1 d D
F29B F -0.1789(14) 0.3011(8) 0.924(2) 0.128 Uiso 1 1 d D
F29C F -0.1942(13) 0.2188(8) 0.983(2) 0.128 Uiso 1 1 d D

loop_
_atom_site_aniso_label
_atom_site_aniso_U_11
_atom_site_aniso_U_22
_atom_site_aniso_U_33
_atom_site_aniso_U_23
_atom_site_aniso_U_13
_atom_site_aniso_U_12
Mo1 0.0278(8) 0.0500(11) 0.0428(11) -0.0050(10) 0.0016(9) -0.0066(11)

loop_
_atom_type_symbol
_atom_type_description
_atom_type_scat_dispersion_real
_atom_type_scat_dispersion_imag
_atom_type_scat_source
C C 0.0033 0.0016 'International Tables Vol C Tables 4.2.6.8 and 6.1.1.4'
H H 0.0000 0.0000 'International Tables Vol C Tables 4.2.6.8 and 6.1.1.4'
N N 0.0061 0.0033 'International Tables Vol C Tables 4.2.6.8 and 6.1.1.4'
O O 0.0106 0.0060 'International Tables Vol C Tables 4.2.6.8 and 6.1.1.4'
F F 0.0171 0.0103 'International Tables Vol C Tables 4.2.6.8 and 6.1.1.4'
Al Al 0.0645 0.0514 'International Tables Vol C Tables 4.2.6.8 and 6.1.1.4'
S S 0.1246 0.1234 'International Tables Vol C Tables 4.2.6.8 and 6.1.1.4'
Cl Cl 0.1484 0.1585 'International Tables Vol C Tables 4.2.6.8 and 6.1.1.4'
Mo Mo -1.6832 0.6857 'International Tables Vol C Tables 4.2.6.8 and 6.1.1.4'
Na Na 0.0362 0.0249 'International Tables Vol C Tables 4.2.6.8 and 6.1.1.4'

loop_
_geom_angle_atom_site_label_1
_geom_angle_atom_site_label_2
_geom_angle_atom_site_label_3
_geom_angle
_geom_angle_site_symmetry_1
_geom_angle_site_symmetry_3
C12 Mo1 C13 70.5(13) . .
C12 Mo1 N6 98.4(12) . .
C13 Mo1 N6 168.7(11) . .
C12 Mo1 S9 90.7(9) . .
C13 Mo1 S9 103.05(18) . .
N6 Mo1 S9 79.2(7) . .
C12 Mo1 S3 91.1(9) . .
C13 Mo1 S3 98.1(2) . .
N6 Mo1 S3 78.9(7) . .
S9 Mo1 S3 158.1(2) . .
C12 Mo1 Cl1 176.5(9) . .
C13 Mo1 Cl1 110.3(9) . .
N6 Mo1 Cl1 80.9(7) . .
S9 Mo1 Cl1 85.85(17) . .
S3 Mo1 Cl1 92.11(19) . .
C12 Mo1 Mo1 121.0(9) . 2_665
C13 Mo1 Mo1 50.6(9) . 2_665
N6 Mo1 Mo1 140.5(7) . 2_665
S9 Mo1 Mo1 98.52(19) . 2_665
S3 Mo1 Mo1 99.20(19) . 2_665
Cl1 Mo1 Mo1 59.69(12) . 2_665
Mo1 Cl1 Mo1 60.6(2) 2_665 .
O13 C13 Mo1 140.6(9) . 2_665
O13 C13 Mo1 140.6(9) . .
Mo1 C13 Mo1 78.8(17) 2_665 .
C2 C1 H1A 109.5 . .
C2 C1 H1B 109.5 . .
H1A C1 H1B 109.5 . .
C2 C1 H1C 109.5 . .
H1A C1 H1C 109.5 . .
H1B C1 H1C 109.5 . .
C1 C2 S3 106(2) . .
C1 C2 H2A 110.6 . .
S3 C2 H2A 110.6 . .
C1 C2 H2B 110.6 . .
S3 C2 H2B 110.6 . .
H2A C2 H2B 108.7 . .
C4 S3 C2 100.8(14) . .
C4 S3 Mo1 97.9(10) . .
C2 S3 Mo1 112.3(10) . .
C5 C4 S3 112(3) . .
C5 C4 H4A 109.3 . .
S3 C4 H4A 109.3 . .
C5 C4 H4B 109.3 . .
S3 C4 H4B 109.3 . .
H4A C4 H4B 107.9 . .
C4 C5 N6 108(3) . .
C4 C5 H5A 110.0 . .
N6 C5 H5A 110.0 . .
C4 C5 H5B 110.0 . .
N6 C5 H5B 110.0 . .
H5A C5 H5B 108.4 . .
C7 N6 C5 116(3) . .
C7 N6 Mo1 117(2) . .
C5 N6 Mo1 114(2) . .
C7 N6 H6A 102.4 . .
C5 N6 H6A 102.4 . .
Mo1 N6 H6A 102.4 . .
N6 C7 C8 113(3) . .
N6 C7 H7A 109.0 . .
C8 C7 H7A 109.0 . .
N6 C7 H7B 109.0 . .
C8 C7 H7B 109.0 . .
H7A C7 H7B 107.8 . .
C7 C8 S9 114(2) . .
C7 C8 H8A 108.8 . .
S9 C8 H8A 108.8 . .
C7 C8 H8B 108.8 . .
S9 C8 H8B 108.8 . .
H8A C8 H8B 107.7 . .
C10 S9 C8 100.0(16) . .
C10 S9 Mo1 109.1(12) . .
C8 S9 Mo1 100.9(9) . .
C11 C10 S9 107(3) . .
C11 C10 H10A 110.2 . .
S9 C10 H10A 110.2 . .
C11 C10 H10B 110.2 . .
S9 C10 H10B 110.2 . .
H10A C10 H10B 108.5 . .
C10 C11 H11A 109.5 . .
C10 C11 H11B 109.5 . .
H11A C11 H11B 109.5 . .
C10 C11 H11C 109.5 . .
H11A C11 H11C 109.5 . .
H11B C11 H11C 109.5 . .
O12 C12 Mo1 178(3) . .
O1 Al1 O3 112.4(10) . .
O1 Al1 O2 113.1(10) . .
O3 Al1 O2 107.8(11) . .
O1 Al1 O4 104.6(11) . .
O3 Al1 O4 110.1(11) . .
O2 Al1 O4 108.8(11) . .
C14 O1 Al1 162(2) . .
O1 C14 C17 114(3) . .
O1 C14 C16 102(3) . .
C17 C14 C16 97(2) . .
O1 C14 C15 112(2) . .
C17 C14 C15 116(2) . .
C16 C14 C15 114(2) . .
F15C C15 F15B 114.1(19) . .
F15C C15 F15A 109.6(17) . .
F15B C15 F15A 114.5(17) . .
F15C C15 C14 107(2) . .
F15B C15 C14 104(2) . .
F15A C15 C14 107(2) . .
F17B C17 F17A 105.1(17) . .
F17B C17 C14 116(2) . .
F17A C17 C14 125(2) . .
F17B C17 F17C 99.7(15) . .
F17A C17 F17C 99.8(14) . .
C14 C17 F17C 106(2) . .
F16B C16 F16C 107.3(16) . .
F16B C16 C14 120(2) . .
F16C C16 C14 119(2) . .
F16B C16 F16A 96.3(15) . .
F16C C16 F16A 97.6(14) . .
C14 C16 F16A 113(2) . .
C18 O2 Al1 157(2) . .
O2 C18 C21 114(2) . .
O2 C18 C20 109(2) . .
C21 C18 C20 108.6(15) . .
O2 C18 C19 113(2) . .
C21 C18 C19 106.6(14) . .
C20 C18 C19 104.9(14) . .
F19C C19 F19B 109.9(17) . .
F19C C19 F19A 109.6(16) . .
F19B C19 F19A 108.4(16) . .
F19C C19 C18 102.0(18) . .
F19B C19 C18 118.2(18) . .
F19A C19 C18 108.5(18) . .
F20A C20 F20C 111.1(17) . .
F20A C20 F20B 109.5(16) . .
F20C C20 F20B 109.5(17) . .
F20A C20 C18 109.0(19) . .
F20C C20 C18 109.2(17) . .
F20B C20 C18 108.5(18) . .
F21C C21 F21A 110.4(16) . .
F21C C21 F21B 108.1(16) . .
F21A C21 F21B 109.4(17) . .
F21C C21 C18 107.1(19) . .
F21A C21 C18 107.8(18) . .
F21B C21 C18 114.1(18) . .
C22 O3 Al1 154.2(19) . .
O3 C22 C25 119(2) . .
O3 C22 C24 110.7(19) . .
C25 C22 C24 107.1(14) . .
O3 C22 C23 104.4(18) . .
C25 C22 C23 108.9(15) . .
C24 C22 C23 105.9(14) . .
F23A C23 F23C 111.3(16) . .
F23A C23 F23B 108.4(16) . .
F23C C23 F23B 108.2(17) . .
F23A C23 C22 112.4(19) . .
F23C C23 C22 106.2(17) . .
F23B C23 C22 110.3(17) . .
F24A C24 F24B 115.1(17) . .
F24A C24 F24C 112.6(17) . .
F24B C24 F24C 108.6(16) . .
F24A C24 C22 104.6(18) . .
F24B C24 C22 105.4(18) . .
F24C C24 C22 110.2(17) . .
F25B C25 F25A 112.1(17) . .
F25B C25 F25C 109.0(16) . .
F25A C25 F25C 109.5(16) . .
F25B C25 C22 111.9(17) . .
F25A C25 C22 103.2(19) . .
F25C C25 C22 111.1(18) . .
C26 O4 Al1 152(2) . .
O4 C26 C27 112(2) . .
O4 C26 C28 112(2) . .
C27 C26 C28 105.7(15) . .
O4 C26 C29 111(2) . .
C27 C26 C29 109.3(15) . .
C28 C26 C29 106.2(15) . .
F27A C27 F27C 118.4(18) . .
F27A C27 F27B 121(2) . .
F27C C27 F27B 108.3(17) . .
F27A C27 C26 102(2) . .
F27C C27 C26 101(2) . .
F27B C27 C26 102.7(19) . .
F28C C28 F28A 116.2(18) . .
F28C C28 F28B 115.3(18) . .
F28A C28 F28B 114.1(19) . .
F28C C28 C26 109(2) . .
F28A C28 C26 95.7(19) . .
F28B C28 C26 103.1(18) . .
F29B C29 F29C 109.8(18) . .
F29B C29 F29A 109.8(17) . .
F29C C29 F29A 101.7(16) . .
F29B C29 C26 99.4(19) . .
F29C C29 C26 123(2) . .
F29A C29 C26 113(2) . .

loop_
_geom_bond_atom_site_label_1
_geom_bond_atom_site_label_2
_geom_bond_distance
_geom_bond_site_symmetry_2
Mo1 C12 1.94(3) .
Mo1 C13 2.05(4) .
Mo1 N6 2.23(3) .
Mo1 S9 2.487(7) .
Mo1 S3 2.514(7) .
Mo1 Cl1 2.576(8) .
Mo1 Mo1 2.600(4) 2_665
Cl1 Mo1 2.576(8) 2_665
C13 O13 1.31(5) .
C13 Mo1 2.05(4) 2_665
C1 C2 1.49(4) .
C1 H1A 0.9600 .
C1 H1B 0.9600 .
C1 H1C 0.9600 .
C2 S3 1.85(3) .
C2 H2A 0.9700 .
C2 H2B 0.9700 .
S3 C4 1.81(3) .
C4 C5 1.39(4) .
C4 H4A 0.9700 .
C4 H4B 0.9700 .
C5 N6 1.56(4) .
C5 H5A 0.9700 .
C5 H5B 0.9700 .
N6 C7 1.44(4) .
N6 H6A 0.9100 .
C7 C8 1.49(4) .
C7 H7A 0.9700 .
C7 H7B 0.9700 .
C8 S9 1.79(3) .
C8 H8A 0.9700 .
C8 H8B 0.9700 .
S9 C10 1.79(4) .
C10 C11 1.57(5) .
C10 H10A 0.9700 .
C10 H10B 0.9700 .
C11 H11A 0.9600 .
C11 H11B 0.9600 .
C11 H11C 0.9600 .
C12 O12 1.15(3) .
Al1 O1 1.71(2) .
Al1 O3 1.71(2) .
Al1 O2 1.72(2) .
Al1 O4 1.80(2) .
O1 C14 1.329(19) .
C14 C17 1.40(4) .
C14 C16 1.41(4) .
C14 C15 1.580(19) .
C15 F15C 1.294(18) .
C15 F15B 1.296(17) .
C15 F15A 1.317(17) .
C17 F17B 1.359(19) .
C17 F17A 1.371(18) .
C17 F17C 1.409(18) .
C16 F16B 1.338(19) .
C16 F16C 1.360(17) .
C16 F16A 1.486(18) .
O2 C18 1.313(18) .
C18 C21 1.560(18) .
C18 C20 1.563(19) .
C18 C19 1.582(19) .
C19 F19C 1.317(17) .
C19 F19B 1.330(18) .
C19 F19A 1.330(17) .
C20 F20A 1.308(17) .
C20 F20C 1.330(18) .
C20 F20B 1.357(17) .
C21 F21C 1.312(17) .
C21 F21A 1.338(17) .
C21 F21B 1.345(18) .
O3 C22 1.312(18) .
C22 C25 1.535(18) .
C22 C24 1.570(19) .
C22 C23 1.581(19) .
C23 F23A 1.317(17) .
C23 F23C 1.329(17) .
C23 F23B 1.337(18) .
C24 F24A 1.298(17) .
C24 F24B 1.308(17) .
C24 F24C 1.338(18) .
C25 F25B 1.301(18) .
C25 F25A 1.322(17) .
C25 F25C 1.337(17) .
O4 C26 1.303(19) .
C26 C27 1.538(19) .
C26 C28 1.575(19) .
C26 C29 1.584(19) .
C27 F27A 1.289(17) .
C27 F27C 1.301(17) .
C27 F27B 1.318(18) .
C28 F28C 1.276(17) .
C28 F28A 1.288(17) .
C28 F28B 1.319(18) .
C29 F29B 1.329(18) .
C29 F29C 1.343(19) .
C29 F29A 1.386(18) .

loop_
_geom_torsion_atom_site_label_1
_geom_torsion_atom_site_label_2
_geom_torsion_atom_site_label_3
_geom_torsion_atom_site_label_4
_geom_torsion
_geom_torsion_site_symmetry_1
_geom_torsion_site_symmetry_4
C13 Mo1 Cl1 Mo1 0.001(1) . 2_665
N6 Mo1 Cl1 Mo1 177.9(7) . 2_665
S9 Mo1 Cl1 Mo1 -102.38(19) . 2_665
S3 Mo1 Cl1 Mo1 99.43(18) . 2_665
C12 Mo1 C13 O13 -3.6(10) . .
N6 Mo1 C13 O13 11(4) . .
S9 Mo1 C13 O13 -89.6(3) . .
S3 Mo1 C13 O13 84.7(2) . .
Cl1 Mo1 C13 O13 180.0 . .
Mo1 Mo1 C13 O13 180.001(2) 2_665 .
C12 Mo1 C13 Mo1 176.4(10) . 2_665
N6 Mo1 C13 Mo1 -169(4) . 2_665
S9 Mo1 C13 Mo1 90.4(3) . 2_665
S3 Mo1 C13 Mo1 -95.3(2) . 2_665
Cl1 Mo1 C13 Mo1 -0.001(1) . 2_665
C1 C2 S3 C4 -180(2) . .
C1 C2 S3 Mo1 77(2) . .
C12 Mo1 S3 C4 -108.6(14) . .
C13 Mo1 S3 C4 -179.1(13) . .
N6 Mo1 S3 C4 -10.2(12) . .
S9 Mo1 S3 C4 -14.1(13) . .
Cl1 Mo1 S3 C4 70.1(10) . .
Mo1 Mo1 S3 C4 129.7(10) 2_665 .
C12 Mo1 S3 C2 -3.4(15) . .
C13 Mo1 S3 C2 -73.9(14) . .
N6 Mo1 S3 C2 95.0(13) . .
S9 Mo1 S3 C2 91.2(13) . .
Cl1 Mo1 S3 C2 175.3(11) . .
Mo1 Mo1 S3 C2 -125.1(11) 2_665 .
C2 S3 C4 C5 -72(3) . .
Mo1 S3 C4 C5 42(3) . .
S3 C4 C5 N6 -62(3) . .
C4 C5 N6 C7 -171(3) . .
C4 C5 N6 Mo1 50(3) . .
C12 Mo1 N6 C7 -67(3) . .
C13 Mo1 N6 C7 -81(4) . .
S9 Mo1 N6 C7 22(2) . .
S3 Mo1 N6 C7 -157(2) . .
Cl1 Mo1 N6 C7 109(2) . .
Mo1 Mo1 N6 C7 112(2) 2_665 .
C12 Mo1 N6 C5 72(2) . .
C13 Mo1 N6 C5 58(5) . .
S9 Mo1 N6 C5 161(2) . .
S3 Mo1 N6 C5 -17(2) . .
Cl1 Mo1 N6 C5 -111(2) . .
Mo1 Mo1 N6 C5 -108(2) 2_665 .
C5 N6 C7 C8 177(3) . .
Mo1 N6 C7 C8 -44(4) . .
N6 C7 C8 S9 45(4) . .
C7 C8 S9 C10 88(3) . .
C7 C8 S9 Mo1 -24(2) . .
C12 Mo1 S9 C10 -4.5(17) . .
C13 Mo1 S9 C10 65.7(17) . .
N6 Mo1 S9 C10 -103.0(16) . .
S3 Mo1 S9 C10 -99.1(15) . .
Cl1 Mo1 S9 C10 175.5(14) . .
Mo1 Mo1 S9 C10 117.1(14) 2_665 .
C12 Mo1 S9 C8 100.2(13) . .
C13 Mo1 S9 C8 170.4(13) . .
N6 Mo1 S9 C8 1.7(12) . .
S3 Mo1 S9 C8 5.6(12) . .
Cl1 Mo1 S9 C8 -79.8(10) . .
Mo1 Mo1 S9 C8 -138.2(10) 2_665 .
C8 S9 C10 C11 75(3) . .
Mo1 S9 C10 C11 -180(2) . .
O3 Al1 O1 C14 169(7) . .
O2 Al1 O1 C14 -69(8) . .
O4 Al1 O1 C14 49(7) . .
Al1 O1 C14 C17 -171(6) . .
Al1 O1 C14 C16 -67(7) . .
Al1 O1 C14 C15 55(9) . .
O1 C14 C15 F15C -157(3) . .
C17 C14 C15 F15C 71(3) . .
C16 C14 C15 F15C -41(3) . .
O1 C14 C15 F15B 82(3) . .
C17 C14 C15 F15B -50(3) . .
C16 C14 C15 F15B -162(2) . .
O1 C14 C15 F15A -39(4) . .
C17 C14 C15 F15A -172(2) . .
C16 C14 C15 F15A 76(3) . .
O1 C14 C17 F17B -170(2) . .
C16 C14 C17 F17B 83(2) . .
C15 C14 C17 F17B -39(3) . .
O1 C14 C17 F17A 55(4) . .
C16 C14 C17 F17A -52(3) . .
C15 C14 C17 F17A -174(2) . .
O1 C14 C17 F17C -61(3) . .
C16 C14 C17 F17C -167.5(18) . .
C15 C14 C17 F17C 71(3) . .
O1 C14 C16 F16B -170(2) . .
C17 C14 C16 F16B -54(2) . .
C15 C14 C16 F16B 69(3) . .
O1 C14 C16 F16C -35(3) . .
C17 C14 C16 F16C 81(2) . .
C15 C14 C16 F16C -156(2) . .
O1 C14 C16 F16A 78(2) . .
C17 C14 C16 F16A -165.5(18) . .
C15 C14 C16 F16A -43(3) . .
O1 Al1 O2 C18 -73(5) . .
O3 Al1 O2 C18 52(5) . .
O4 Al1 O2 C18 171(5) . .
Al1 O2 C18 C21 50(5) . .
Al1 O2 C18 C20 172(4) . .
Al1 O2 C18 C19 -72(5) . .
O2 C18 C19 F19C -41(2) . .
C21 C18 C19 F19C -167.8(17) . .
C20 C18 C19 F19C 77.1(19) . .
O2 C18 C19 F19B -162(2) . .
C21 C18 C19 F19B 72(2) . .
C20 C18 C19 F19B -43(2) . .
O2 C18 C19 F19A 74(2) . .
C21 C18 C19 F19A -52(2) . .
C20 C18 C19 F19A -167.3(17) . .
O2 C18 C20 F20A -46(2) . .
C21 C18 C20 F20A 78(2) . .
C19 C18 C20 F20A -167.8(17) . .
O2 C18 C20 F20C -168(2) . .
C21 C18 C20 F20C -43(2) . .
C19 C18 C20 F20C 70.6(19) . .
O2 C18 C20 F20B 73(2) . .
C21 C18 C20 F20B -162.4(17) . .
C19 C18 C20 F20B -49(2) . .
O2 C18 C21 F21C -47(2) . .
C20 C18 C21 F21C -168.5(17) . .
C19 C18 C21 F21C 79(2) . .
O2 C18 C21 F21A 72(2) . .
C20 C18 C21 F21A -50(2) . .
C19 C18 C21 F21A -162.4(17) . .
O2 C18 C21 F21B -167(2) . .
C20 C18 C21 F21B 72(2) . .
C19 C18 C21 F21B -41(2) . .
O1 Al1 O3 C22 -24(4) . .
O2 Al1 O3 C22 -149(4) . .
O4 Al1 O3 C22 92(4) . .
Al1 O3 C22 C25 -44(5) . .
Al1 O3 C22 C24 -169(3) . .
Al1 O3 C22 C23 78(4) . .
O3 C22 C23 F23A 42(2) . .
C25 C22 C23 F23A 170.2(17) . .
C24 C22 C23 F23A -75(2) . .
O3 C22 C23 F23C -80(2) . .
C25 C22 C23 F23C 48(2) . .
C24 C22 C23 F23C 163.2(17) . .
O3 C22 C23 F23B 163.0(19) . .
C25 C22 C23 F23B -69(2) . .
C24 C22 C23 F23B 46(2) . .
O3 C22 C24 F24A -62(2) . .
C25 C22 C24 F24A 166.6(17) . .
C23 C22 C24 F24A 50(2) . .
O3 C22 C24 F24B 60(2) . .
C25 C22 C24 F24B -72(2) . .
C23 C22 C24 F24B 172.2(17) . .
O3 C22 C24 F24C 176.7(19) . .
C25 C22 C24 F24C 45(2) . .
C23 C22 C24 F24C -70.8(18) . .
O3 C22 C25 F25B 166(2) . .
C24 C22 C25 F25B -67(2) . .
C23 C22 C25 F25B 47(2) . .
O3 C22 C25 F25A 46(2) . .
C24 C22 C25 F25A 172.1(17) . .
C23 C22 C25 F25A -74(2) . .
O3 C22 C25 F25C -72(2) . .
C24 C22 C25 F25C 55(2) . .
C23 C22 C25 F25C 168.9(16) . .
O1 Al1 O4 C26 -161(4) . .
O3 Al1 O4 C26 78(4) . .
O2 Al1 O4 C26 -39(5) . .
Al1 O4 C26 C27 -113(4) . .
Al1 O4 C26 C28 128(4) . .
Al1 O4 C26 C29 9(5) . .
O4 C26 C27 F27A 81(2) . .
C28 C26 C27 F27A -156.1(18) . .
C29 C26 C27 F27A -42(2) . .
O4 C26 C27 F27C -41(2) . .
C28 C26 C27 F27C 82(2) . .
C29 C26 C27 F27C -164.5(18) . .
O4 C26 C27 F27B -153(2) . .
C28 C26 C27 F27B -30(2) . .
C29 C26 C27 F27B 84(2) . .
O4 C26 C28 F28C -42(3) . .
C27 C26 C28 F28C -164.9(19) . .
C29 C26 C28 F28C 79(2) . .
O4 C26 C28 F28A 78(2) . .
C27 C26 C28 F28A -45(2) . .
C29 C26 C28 F28A -160.6(18) . .
O4 C26 C28 F28B -165(2) . .
C27 C26 C28 F28B 72(2) . .
C29 C26 C28 F28B -44(2) . .
O4 C26 C29 F29B 80(2) . .
C27 C26 C29 F29B -155.4(19) . .
C28 C26 C29 F29B -42(2) . .
O4 C26 C29 F29C -159(2) . .
C27 C26 C29 F29C -34(3) . .
C28 C26 C29 F29C 79(2) . .
O4 C26 C29 F29A -36(3) . .
C27 C26 C29 F29A 88(2) . .
C28 C26 C29 F29A -158.2(18) . .
